data_4303906
loop_
_publ_author_name
'Jari Konu'
'Heikki M. Tuononen'
'Tristram Chivers'

_publ_section_title
;
Structural and Spectroscopic Studies of the PCP-Bridged Heavy
Chalcogen-Centered Monoanions [HC(PPh2E)(PPh2)]- (E = Se, Te) and
[HC(PR2E)2]- (E = Se, Te, R = Ph; E = Se, R =iPr): Homoleptic Group 12
Complexes and One-Electron Oxidation of [HC(PR2Se)2]-
;
_journal_name_full 'Inorganic Chemistry'
_journal_page_first 11788
_journal_page_last 11798
_journal_paper_doi 10.1021/ic901878h
_journal_volume 48
_journal_year 2009
_chemical_formula_moiety 'C50 H42 Hg P4 Se4'
_chemical_formula_sum 'C50 H42 Hg P4 Se4'
_chemical_formula_weight 1283.15
_chemical_name_systematic
;
 ?
;
_space_group_IT_number 2
_symmetry_cell_setting triclinic
_symmetry_space_group_name_Hall '-P 1'
_symmetry_space_group_name_H-M 'P -1'
_atom_sites_solution_hydrogens geom
_atom_sites_solution_primary direct
_atom_sites_solution_secondary difmap
_audit_creation_method SHELXL-97
_cell_angle_alpha 111.45(2)
_cell_angle_beta 94.92(3)
_cell_angle_gamma 93.71(3)
_cell_formula_units_Z 2
_cell_length_a 10.354(2)
_cell_length_b 14.489(3)
_cell_length_c 16.695(3)
_cell_measurement_reflns_used 15466
_cell_measurement_temperature 173(2)
_cell_measurement_theta_max 25.03
_cell_measurement_theta_min 2.37
_cell_volume 2310.0(9)
_computing_cell_refinement 'HKL Scalepack (Otwinowski & Minor 1997)'
_computing_data_collection 'Collect (Nonius BV, 1997-2000)'
_computing_data_reduction DENZO-SMN
_computing_molecular_graphics 'DIAMOND (Brandenburg & Berndt, 1999)'
_computing_publication_material 'WinGX v1.70-01 (L. J. Farrugia)'
_computing_structure_refinement 'SHELXL-97 (Sheldrick, 1997)'
_computing_structure_solution 'SHELXS-97 (Sheldrick, 1997)'
_diffrn_ambient_temperature 173(2)
_diffrn_measured_fraction_theta_full 0.993
_diffrn_measured_fraction_theta_max 0.993
_diffrn_measurement_device_type 'KappaCCD (Nonius, FR540C)'
_diffrn_measurement_method 'phi\omega scans'
_diffrn_radiation_monochromator 'horizonally mounted graphite crystal'
_diffrn_radiation_source 'Enraf Nonius FR590D, fine-focus sealed tube'
_diffrn_radiation_type MoK\a
_diffrn_radiation_wavelength 0.71073
_diffrn_reflns_av_R_equivalents 0.0525
_diffrn_reflns_av_sigmaI/netI 0.0600
_diffrn_reflns_limit_h_max 12
_diffrn_reflns_limit_h_min -12
_diffrn_reflns_limit_k_max 17
_diffrn_reflns_limit_k_min -17
_diffrn_reflns_limit_l_max 19
_diffrn_reflns_limit_l_min -19
_diffrn_reflns_number 15466
_diffrn_reflns_theta_full 25.03
_diffrn_reflns_theta_max 25.03
_diffrn_reflns_theta_min 2.37
_diffrn_standards_number 0
_exptl_absorpt_coefficient_mu 6.656
_exptl_absorpt_correction_T_max 0.8784
_exptl_absorpt_correction_T_min 0.3495
_exptl_absorpt_correction_type integration
_exptl_absorpt_process_details 'SADABS (SHELXTL-NT v5.1, Bruker)'
_exptl_crystal_colour colorless
_exptl_crystal_density_diffrn 1.845
_exptl_crystal_density_method 'not measured'
_exptl_crystal_description rod
_exptl_crystal_F_000 1236
_exptl_crystal_size_max 0.20
_exptl_crystal_size_mid 0.04
_exptl_crystal_size_min 0.02
_refine_diff_density_max 1.644
_refine_diff_density_min -1.184
_refine_diff_density_rms 0.199
_refine_ls_extinction_method none
_refine_ls_goodness_of_fit_ref 1.061
_refine_ls_hydrogen_treatment constr
_refine_ls_matrix_type full
_refine_ls_number_parameters 532
_refine_ls_number_reflns 8106
_refine_ls_number_restraints 0
_refine_ls_restrained_S_all 1.061
_refine_ls_R_factor_all 0.0760
_refine_ls_R_factor_gt 0.0554
_refine_ls_shift/su_max 0.000
_refine_ls_shift/su_mean 0.000
_refine_ls_structure_factor_coef Fsqd
_refine_ls_weighting_details 'calc w=1/[\s^2^(Fo^2^)+(0.0507P)^2^+31.7435P] where P=(Fo^2^+2Fc^2^)/3'
_refine_ls_weighting_scheme calc
_refine_ls_wR_factor_gt 0.1262
_refine_ls_wR_factor_ref 0.1389
_reflns_number_gt 6502
_reflns_number_total 8106
_reflns_threshold_expression >2sigma(I)
_cod_data_source_file ic901878h_si_001_6.cif
_cod_data_source_block compound_9b
_cod_database_code 4303906

loop_
_symmetry_equiv_pos_as_xyz
'x, y, z'
'-x, -y, -z'

loop_
_atom_site_label
_atom_site_type_symbol
_atom_site_fract_x
_atom_site_fract_y
_atom_site_fract_z
_atom_site_U_iso_or_equiv
_atom_site_adp_type
_atom_site_occupancy
_atom_site_symmetry_multiplicity
_atom_site_calc_flag
_atom_site_refinement_flags
_atom_site_disorder_assembly
_atom_site_disorder_group
Hg1 Hg 0.72577(4) 0.40237(3) 0.20224(2) 0.02709(13) Uani 1 1 d . . .
Se1 Se 0.81726(10) 0.23622(7) 0.10577(6) 0.0264(2) Uani 1 1 d . . .
Se2 Se 0.58900(9) 0.37161(7) 0.32093(6) 0.0255(2) Uani 1 1 d . . .
Se4 Se 0.92297(10) 0.52605(8) 0.30749(6) 0.0287(2) Uani 1 1 d . . .
Se3 Se 0.59833(10) 0.49268(8) 0.11542(6) 0.0288(2) Uani 1 1 d . . .
P1 P 0.8194(2) 0.17879(18) 0.21077(14) 0.0202(5) Uani 1 1 d . . .
P2 P 0.5419(2) 0.21290(18) 0.25236(14) 0.0204(5) Uani 1 1 d . . .
P3 P 0.6170(2) 0.63731(18) 0.22384(14) 0.0203(5) Uani 1 1 d . . .
P4 P 0.9155(2) 0.65250(18) 0.26729(14) 0.0211(5) Uani 1 1 d . . .
C1 C 0.6708(9) 0.1419(7) 0.2360(6) 0.026(2) Uani 1 1 d . . .
H1 H 0.6599 0.0787 0.2411 0.031 Uiso 1 1 calc R . .
C2 C 0.7676(9) 0.7001(8) 0.2620(6) 0.026(2) Uani 1 1 d . . .
H2 H 0.7710 0.7707 0.2833 0.032 Uiso 1 1 calc R . .
C100 C 0.9093(9) 0.0684(8) 0.1838(6) 0.029(2) Uani 1 1 d . . .
C101 C 0.9003(9) 0.0103(8) 0.2319(6) 0.028(2) Uani 1 1 d . . .
H101 H 0.8407 0.0227 0.2740 0.034 Uiso 1 1 calc R . .
C102 C 0.9785(11) -0.0673(9) 0.2193(8) 0.044(3) Uani 1 1 d . . .
H102 H 0.9714 -0.1080 0.2525 0.052 Uiso 1 1 calc R . .
C103 C 1.0654(11) -0.0853(10) 0.1594(8) 0.045(3) Uani 1 1 d . . .
H103 H 1.1181 -0.1386 0.1507 0.054 Uiso 1 1 calc R . .
C104 C 1.0762(10) -0.0253(8) 0.1115(7) 0.036(3) Uani 1 1 d . . .
H104 H 1.1370 -0.0375 0.0702 0.043 Uiso 1 1 calc R . .
C105 C 0.9991(9) 0.0526(8) 0.1232(6) 0.032(2) Uani 1 1 d . . .
H105 H 1.0072 0.0942 0.0908 0.038 Uiso 1 1 calc R . .
C106 C 0.9255(9) 0.2673(7) 0.3046(6) 0.025(2) Uani 1 1 d . . .
C107 C 1.0466(9) 0.3055(7) 0.2928(7) 0.029(2) Uani 1 1 d . . .
H107 H 1.0704 0.2908 0.2361 0.035 Uiso 1 1 calc R . .
C108 C 1.1319(11) 0.3652(8) 0.3647(8) 0.041(3) Uani 1 1 d . . .
H108 H 1.2155 0.3900 0.3575 0.049 Uiso 1 1 calc R . .
C109 C 1.0946(12) 0.3885(8) 0.4473(7) 0.043(3) Uani 1 1 d . . .
H109 H 1.1522 0.4303 0.4965 0.052 Uiso 1 1 calc R . .
C110 C 0.9749(11) 0.3515(9) 0.4579(7) 0.044(3) Uani 1 1 d . . .
H110 H 0.9498 0.3681 0.5145 0.052 Uiso 1 1 calc R . .
C111 C 0.8904(10) 0.2903(8) 0.3872(6) 0.032(2) Uani 1 1 d . . .
H111 H 0.8082 0.2640 0.3952 0.039 Uiso 1 1 calc R . .
C200 C 0.4423(9) 0.1667(7) 0.3179(6) 0.023(2) Uani 1 1 d . . .
C201 C 0.5041(11) 0.1409(9) 0.3824(7) 0.042(3) Uani 1 1 d . . .
H201 H 0.5964 0.1433 0.3898 0.051 Uiso 1 1 calc R . .
C202 C 0.4302(12) 0.1117(10) 0.4360(8) 0.046(3) Uani 1 1 d . . .
H202 H 0.4721 0.0948 0.4808 0.055 Uiso 1 1 calc R . .
C203 C 0.2951(12) 0.1071(9) 0.4245(8) 0.045(3) Uani 1 1 d . . .
H203 H 0.2449 0.0879 0.4618 0.053 Uiso 1 1 calc R . .
C204 C 0.2349(11) 0.1303(10) 0.3595(8) 0.044(3) Uani 1 1 d . . .
H204 H 0.1424 0.1253 0.3509 0.053 Uiso 1 1 calc R . .
C205 C 0.3066(9) 0.1612(9) 0.3056(7) 0.035(2) Uani 1 1 d . . .
H205 H 0.2640 0.1782 0.2610 0.042 Uiso 1 1 calc R . .
C206 C 0.4329(9) 0.1910(7) 0.1530(5) 0.0210(19) Uani 1 1 d . . .
C207 C 0.4172(9) 0.0984(7) 0.0877(6) 0.028(2) Uani 1 1 d . . .
H207 H 0.4649 0.0466 0.0929 0.033 Uiso 1 1 calc R . .
C208 C 0.3298(11) 0.0807(10) 0.0129(7) 0.044(3) Uani 1 1 d . . .
H208 H 0.3198 0.0171 -0.0329 0.053 Uiso 1 1 calc R . .
C209 C 0.2586(11) 0.1555(10) 0.0059(7) 0.042(3) Uani 1 1 d . . .
H209 H 0.1973 0.1425 -0.0437 0.051 Uiso 1 1 calc R . .
C210 C 0.2766(11) 0.2490(10) 0.0710(8) 0.049(3) Uani 1 1 d . . .
H210 H 0.2297 0.3011 0.0655 0.059 Uiso 1 1 calc R . .
C211 C 0.3640(11) 0.2668(8) 0.1447(7) 0.037(3) Uani 1 1 d . . .
H211 H 0.3764 0.3311 0.1895 0.044 Uiso 1 1 calc R . .
C300 C 0.5306(9) 0.6215(7) 0.3092(6) 0.022(2) Uani 1 1 d . . .
C301 C 0.5957(10) 0.6379(7) 0.3891(6) 0.028(2) Uani 1 1 d . . .
H301 H 0.6865 0.6587 0.4008 0.034 Uiso 1 1 calc R . .
C302 C 0.5275(10) 0.6236(8) 0.4536(6) 0.034(2) Uani 1 1 d . . .
H302 H 0.5731 0.6331 0.5083 0.041 Uiso 1 1 calc R . .
C303 C 0.3964(10) 0.5964(9) 0.4385(7) 0.037(3) Uani 1 1 d . . .
H303 H 0.3502 0.5885 0.4827 0.044 Uiso 1 1 calc R . .
C304 C 0.3315(11) 0.5803(9) 0.3575(7) 0.043(3) Uani 1 1 d . . .
H304 H 0.2400 0.5622 0.3468 0.052 Uiso 1 1 calc R . .
C305 C 0.3979(9) 0.5901(9) 0.2920(7) 0.037(3) Uani 1 1 d . . .
H305 H 0.3533 0.5756 0.2359 0.044 Uiso 1 1 calc R . .
C306 C 0.5250(9) 0.7196(7) 0.1862(6) 0.025(2) Uani 1 1 d . . .
C307 C 0.4741(11) 0.8001(9) 0.2462(7) 0.038(3) Uani 1 1 d . . .
H307 H 0.4831 0.8100 0.3060 0.046 Uiso 1 1 calc R . .
C308 C 0.4117(13) 0.8640(10) 0.2178(10) 0.059(4) Uani 1 1 d . . .
H308 H 0.3743 0.9174 0.2579 0.070 Uiso 1 1 calc R . .
C309 C 0.4016(10) 0.8527(10) 0.1307(8) 0.043(3) Uani 1 1 d . . .
H309 H 0.3591 0.8983 0.1115 0.051 Uiso 1 1 calc R . .
C310 C 0.4531(11) 0.7757(9) 0.0746(7) 0.041(3) Uani 1 1 d . . .
H310 H 0.4477 0.7685 0.0155 0.049 Uiso 1 1 calc R . .
C311 C 0.5144(10) 0.7058(9) 0.0997(7) 0.036(3) Uani 1 1 d . . .
H311 H 0.5476 0.6506 0.0585 0.043 Uiso 1 1 calc R . .
C400 C 1.0213(9) 0.7539(7) 0.3506(6) 0.024(2) Uani 1 1 d . . .
C401 C 0.9743(11) 0.8047(9) 0.4273(7) 0.043(3) Uani 1 1 d . . .
H401 H 0.8860 0.7900 0.4340 0.051 Uiso 1 1 calc R . .
C402 C 1.0542(12) 0.8778(10) 0.4959(7) 0.050(3) Uani 1 1 d . . .
H402 H 1.0200 0.9117 0.5487 0.060 Uiso 1 1 calc R . .
C403 C 1.1815(11) 0.9011(9) 0.4874(7) 0.041(3) Uani 1 1 d . . .
H403 H 1.2362 0.9504 0.5340 0.049 Uiso 1 1 calc R . .
C404 C 1.2281(11) 0.8518(10) 0.4105(9) 0.056(4) Uani 1 1 d . . .
H404 H 1.3159 0.8681 0.4040 0.067 Uiso 1 1 calc R . .
C405 C 1.1503(10) 0.7783(9) 0.3416(7) 0.044(3) Uani 1 1 d . . .
H405 H 1.1849 0.7451 0.2888 0.053 Uiso 1 1 calc R . .
C406 C 0.9930(8) 0.6264(7) 0.1696(5) 0.022(2) Uani 1 1 d . . .
C407 C 1.0972(9) 0.5687(8) 0.1545(6) 0.030(2) Uani 1 1 d . . .
H407 H 1.1223 0.5361 0.1926 0.036 Uiso 1 1 calc R . .
C408 C 1.1639(10) 0.5587(9) 0.0845(7) 0.042(3) Uani 1 1 d . . .
H408 H 1.2373 0.5216 0.0761 0.050 Uiso 1 1 calc R . .
C409 C 1.1259(11) 0.6018(9) 0.0268(7) 0.041(3) Uani 1 1 d . . .
H409 H 1.1723 0.5941 -0.0215 0.049 Uiso 1 1 calc R . .
C410 C 1.0213(12) 0.6555(9) 0.0391(7) 0.041(3) Uani 1 1 d . . .
H410 H 0.9942 0.6846 -0.0014 0.049 Uiso 1 1 calc R . .
C411 C 0.9534(10) 0.6683(9) 0.1106(6) 0.035(2) Uani 1 1 d . . .
H411 H 0.8803 0.7057 0.1186 0.042 Uiso 1 1 calc R . .

loop_
_atom_site_aniso_label
_atom_site_aniso_U_11
_atom_site_aniso_U_22
_atom_site_aniso_U_33
_atom_site_aniso_U_23
_atom_site_aniso_U_13
_atom_site_aniso_U_12
Hg1 0.0296(2) 0.0238(2) 0.0300(2) 0.01205(16) 0.00463(15) 0.00452(16)
Se1 0.0354(5) 0.0263(5) 0.0204(4) 0.0107(4) 0.0054(4) 0.0098(4)
Se2 0.0303(5) 0.0237(5) 0.0220(4) 0.0075(4) 0.0054(4) 0.0027(4)
Se4 0.0311(5) 0.0263(6) 0.0295(5) 0.0134(4) -0.0027(4) -0.0004(4)
Se3 0.0361(6) 0.0286(6) 0.0219(5) 0.0088(4) 0.0028(4) 0.0096(4)
P1 0.0180(11) 0.0224(13) 0.0216(11) 0.0093(10) 0.0041(9) 0.0032(10)
P2 0.0197(11) 0.0234(13) 0.0192(11) 0.0091(10) 0.0030(9) 0.0018(10)
P3 0.0178(11) 0.0227(13) 0.0225(11) 0.0102(10) 0.0032(9) 0.0045(10)
P4 0.0188(11) 0.0233(13) 0.0196(11) 0.0057(10) 0.0027(9) 0.0040(10)
C1 0.024(5) 0.015(5) 0.035(5) 0.008(4) -0.003(4) 0.002(4)
C2 0.019(5) 0.026(6) 0.035(5) 0.011(4) 0.003(4) 0.009(4)
C100 0.017(5) 0.030(6) 0.032(5) 0.002(4) 0.003(4) 0.008(4)
C101 0.027(5) 0.035(6) 0.030(5) 0.018(5) 0.007(4) 0.013(4)
C102 0.040(6) 0.047(8) 0.061(8) 0.039(6) 0.008(6) 0.010(6)
C103 0.034(6) 0.047(8) 0.049(7) 0.013(6) 0.000(5) 0.010(5)
C104 0.021(5) 0.034(6) 0.047(6) 0.007(5) 0.010(5) 0.007(5)
C105 0.027(5) 0.034(6) 0.035(5) 0.012(5) 0.005(4) 0.008(5)
C106 0.025(5) 0.021(5) 0.031(5) 0.013(4) 0.000(4) 0.009(4)
C107 0.028(5) 0.025(6) 0.037(5) 0.016(4) -0.004(4) -0.003(4)
C108 0.033(6) 0.031(6) 0.057(7) 0.020(5) -0.012(5) -0.006(5)
C109 0.058(8) 0.027(6) 0.033(6) 0.003(5) -0.016(5) 0.005(5)
C110 0.039(6) 0.053(8) 0.025(5) 0.001(5) -0.009(5) 0.008(6)
C111 0.025(5) 0.042(7) 0.030(5) 0.015(5) 0.000(4) 0.002(5)
C200 0.022(5) 0.026(5) 0.027(5) 0.014(4) 0.012(4) 0.005(4)
C201 0.036(6) 0.058(8) 0.046(6) 0.032(6) 0.011(5) 0.010(6)
C202 0.048(7) 0.059(8) 0.044(7) 0.034(6) 0.012(5) 0.009(6)
C203 0.052(7) 0.042(7) 0.052(7) 0.026(6) 0.035(6) 0.006(6)
C204 0.027(6) 0.056(8) 0.058(7) 0.030(6) 0.018(5) 0.002(5)
C205 0.020(5) 0.048(7) 0.045(6) 0.028(5) 0.006(4) 0.005(5)
C206 0.023(5) 0.025(5) 0.018(4) 0.011(4) 0.005(4) 0.007(4)
C207 0.028(5) 0.022(5) 0.034(5) 0.010(4) 0.006(4) 0.009(4)
C208 0.034(6) 0.053(8) 0.037(6) 0.012(6) -0.004(5) -0.018(6)
C209 0.031(6) 0.063(9) 0.029(6) 0.019(6) -0.012(5) -0.011(6)
C210 0.037(7) 0.051(8) 0.061(8) 0.024(7) -0.008(6) 0.009(6)
C211 0.039(6) 0.026(6) 0.039(6) 0.007(5) -0.007(5) 0.008(5)
C300 0.024(5) 0.020(5) 0.028(5) 0.014(4) 0.015(4) 0.004(4)
C301 0.032(5) 0.028(6) 0.024(5) 0.007(4) 0.007(4) 0.003(4)
C302 0.033(6) 0.047(7) 0.026(5) 0.019(5) 0.001(4) 0.000(5)
C303 0.036(6) 0.046(7) 0.031(5) 0.017(5) 0.012(5) 0.002(5)
C304 0.024(5) 0.059(8) 0.047(7) 0.022(6) 0.006(5) -0.004(5)
C305 0.021(5) 0.059(8) 0.034(6) 0.021(5) 0.005(4) 0.008(5)
C306 0.022(5) 0.024(5) 0.036(5) 0.020(4) 0.004(4) 0.002(4)
C307 0.042(6) 0.043(7) 0.039(6) 0.020(5) 0.014(5) 0.023(5)
C308 0.054(8) 0.050(9) 0.090(10) 0.037(8) 0.032(7) 0.033(7)
C309 0.024(5) 0.054(8) 0.069(8) 0.045(7) 0.008(5) 0.008(5)
C310 0.051(7) 0.047(7) 0.035(6) 0.025(5) 0.007(5) 0.010(6)
C311 0.033(6) 0.044(7) 0.032(5) 0.016(5) -0.010(4) 0.006(5)
C400 0.022(5) 0.029(6) 0.032(5) 0.021(4) 0.001(4) 0.006(4)
C401 0.037(6) 0.044(7) 0.031(6) -0.003(5) 0.007(5) -0.013(5)
C402 0.052(7) 0.059(9) 0.031(6) 0.005(6) 0.017(5) 0.001(6)
C403 0.043(7) 0.049(7) 0.026(5) 0.012(5) -0.006(5) -0.006(6)
C404 0.023(6) 0.048(8) 0.070(9) -0.008(7) 0.004(6) -0.007(5)
C405 0.025(5) 0.056(8) 0.033(6) -0.005(5) 0.007(4) 0.001(5)
C406 0.018(4) 0.028(5) 0.018(4) 0.007(4) 0.003(4) -0.002(4)
C407 0.026(5) 0.031(6) 0.031(5) 0.007(4) 0.007(4) 0.008(4)
C408 0.022(5) 0.057(8) 0.044(6) 0.011(6) 0.015(5) 0.015(5)
C409 0.034(6) 0.047(7) 0.035(6) 0.005(5) 0.014(5) 0.011(5)
C410 0.052(7) 0.040(7) 0.030(5) 0.012(5) 0.011(5) 0.004(6)
C411 0.032(6) 0.044(7) 0.028(5) 0.015(5) 0.006(4) -0.007(5)

loop_
_atom_type_symbol
_atom_type_description
_atom_type_scat_dispersion_real
_atom_type_scat_dispersion_imag
_atom_type_scat_source
C C 0.0033 0.0016 'International Tables Vol C Tables 4.2.6.8 and 6.1.1.4'
H H 0.0000 0.0000 'International Tables Vol C Tables 4.2.6.8 and 6.1.1.4'
P P 0.1023 0.0942 'International Tables Vol C Tables 4.2.6.8 and 6.1.1.4'
Se Se -0.0929 2.2259 'International Tables Vol C Tables 4.2.6.8 and 6.1.1.4'
Hg Hg -2.3894 9.2266 'International Tables Vol C Tables 4.2.6.8 and 6.1.1.4'

loop_
_geom_angle_atom_site_label_1
_geom_angle_atom_site_label_2
_geom_angle_atom_site_label_3
_geom_angle
_geom_angle_site_symmetry_1
_geom_angle_site_symmetry_3
_geom_angle_publ_flag
Se3 Hg1 Se1 114.97(4) . . ?
Se3 Hg1 Se4 109.79(4) . . ?
Se1 Hg1 Se4 108.72(4) . . ?
Se3 Hg1 Se2 112.15(4) . . ?
Se1 Hg1 Se2 110.88(4) . . ?
Se4 Hg1 Se2 99.13(4) . . ?
P1 Se1 Hg1 91.67(7) . . ?
P2 Se2 Hg1 96.40(7) . . ?
P4 Se4 Hg1 101.00(7) . . ?
P3 Se3 Hg1 94.98(7) . . ?
C1 P1 C106 113.7(4) . . ?
C1 P1 C100 105.1(5) . . ?
C106 P1 C100 101.2(4) . . ?
C1 P1 Se1 117.7(3) . . ?
C106 P1 Se1 108.0(3) . . ?
C100 P1 Se1 109.8(3) . . ?
C1 P2 C200 104.8(5) . . ?
C1 P2 C206 113.7(4) . . ?
C200 P2 C206 104.2(4) . . ?
C1 P2 Se2 116.5(3) . . ?
C200 P2 Se2 107.6(3) . . ?
C206 P2 Se2 109.0(3) . . ?
C2 P3 C300 112.4(5) . . ?
C2 P3 C306 105.0(5) . . ?
C300 P3 C306 105.2(4) . . ?
C2 P3 Se3 118.8(3) . . ?
C300 P3 Se3 107.8(3) . . ?
C306 P3 Se3 106.6(3) . . ?
C2 P4 C406 113.2(4) . . ?
C2 P4 C400 104.8(5) . . ?
C406 P4 C400 105.3(4) . . ?
C2 P4 Se4 118.1(4) . . ?
C406 P4 Se4 109.0(3) . . ?
C400 P4 Se4 105.3(3) . . ?
P2 C1 P1 123.7(6) . . ?
P2 C1 H1 118.1 . . ?
P1 C1 H1 118.1 . . ?
P3 C2 P4 128.6(6) . . ?
P3 C2 H2 115.7 . . ?
P4 C2 H2 115.7 . . ?
C101 C100 C105 120.7(9) . . ?
C101 C100 P1 118.7(7) . . ?
C105 C100 P1 120.0(8) . . ?
C100 C101 C102 119.9(9) . . ?
C100 C101 H101 120.1 . . ?
C102 C101 H101 120.1 . . ?
C103 C102 C101 120.5(11) . . ?
C103 C102 H102 119.7 . . ?
C101 C102 H102 119.7 . . ?
C102 C103 C104 119.6(11) . . ?
C102 C103 H103 120.2 . . ?
C104 C103 H103 120.2 . . ?
C103 C104 C105 120.7(10) . . ?
C103 C104 H104 119.6 . . ?
C105 C104 H104 119.6 . . ?
C104 C105 C100 118.5(10) . . ?
C104 C105 H105 120.7 . . ?
C100 C105 H105 120.7 . . ?
C111 C106 C107 120.0(9) . . ?
C111 C106 P1 120.3(8) . . ?
C107 C106 P1 119.5(7) . . ?
C108 C107 C106 119.4(10) . . ?
C108 C107 H107 120.3 . . ?
C106 C107 H107 120.3 . . ?
C107 C108 C109 119.8(11) . . ?
C107 C108 H108 120.1 . . ?
C109 C108 H108 120.1 . . ?
C110 C109 C108 120.2(10) . . ?
C110 C109 H109 119.9 . . ?
C108 C109 H109 119.9 . . ?
C109 C110 C111 120.6(10) . . ?
C109 C110 H110 119.7 . . ?
C111 C110 H110 119.7 . . ?
C110 C111 C106 119.9(10) . . ?
C110 C111 H111 120.0 . . ?
C106 C111 H111 120.0 . . ?
C201 C200 C205 120.4(9) . . ?
C201 C200 P2 118.7(7) . . ?
C205 C200 P2 120.8(7) . . ?
C200 C201 C202 119.4(10) . . ?
C200 C201 H201 120.3 . . ?
C202 C201 H201 120.3 . . ?
C201 C202 C203 120.4(11) . . ?
C201 C202 H202 119.8 . . ?
C203 C202 H202 119.8 . . ?
C204 C203 C202 119.9(10) . . ?
C204 C203 H203 120.1 . . ?
C202 C203 H203 120.1 . . ?
C203 C204 C205 121.0(10) . . ?
C203 C204 H204 119.5 . . ?
C205 C204 H204 119.5 . . ?
C204 C205 C200 118.9(10) . . ?
C204 C205 H205 120.5 . . ?
C200 C205 H205 120.5 . . ?
C207 C206 C211 120.0(9) . . ?
C207 C206 P2 119.6(7) . . ?
C211 C206 P2 120.3(7) . . ?
C206 C207 C208 119.6(10) . . ?
C206 C207 H207 120.2 . . ?
C208 C207 H207 120.2 . . ?
C209 C208 C207 120.3(11) . . ?
C209 C208 H208 119.9 . . ?
C207 C208 H208 119.9 . . ?
C210 C209 C208 119.9(10) . . ?
C210 C209 H209 120.0 . . ?
C208 C209 H209 120.0 . . ?
C209 C210 C211 119.8(11) . . ?
C209 C210 H210 120.1 . . ?
C211 C210 H210 120.1 . . ?
C206 C211 C210 120.4(10) . . ?
C206 C211 H211 119.8 . . ?
C210 C211 H211 119.8 . . ?
C301 C300 C305 120.1(8) . . ?
C301 C300 P3 120.7(7) . . ?
C305 C300 P3 119.2(7) . . ?
C300 C301 C302 119.7(9) . . ?
C300 C301 H301 120.1 . . ?
C302 C301 H301 120.1 . . ?
C303 C302 C301 120.7(9) . . ?
C303 C302 H302 119.6 . . ?
C301 C302 H302 119.6 . . ?
C302 C303 C304 119.0(9) . . ?
C302 C303 H303 120.5 . . ?
C304 C303 H303 120.5 . . ?
C305 C304 C303 121.1(10) . . ?
C305 C304 H304 119.4 . . ?
C303 C304 H304 119.4 . . ?
C304 C305 C300 119.2(9) . . ?
C304 C305 H305 120.4 . . ?
C300 C305 H305 120.4 . . ?
C311 C306 C307 120.9(9) . . ?
C311 C306 P3 119.3(8) . . ?
C307 C306 P3 119.7(7) . . ?
C308 C307 C306 119.0(11) . . ?
C308 C307 H307 120.5 . . ?
C306 C307 H307 120.5 . . ?
C307 C308 C309 121.3(12) . . ?
C307 C308 H308 119.4 . . ?
C309 C308 H308 119.4 . . ?
C310 C309 C308 118.5(11) . . ?
C310 C309 H309 120.7 . . ?
C308 C309 H309 120.7 . . ?
C309 C310 C311 122.7(10) . . ?
C309 C310 H310 118.7 . . ?
C311 C310 H310 118.7 . . ?
C306 C311 C310 117.6(10) . . ?
C306 C311 H311 121.2 . . ?
C310 C311 H311 121.2 . . ?
C401 C400 C405 118.5(9) . . ?
C401 C400 P4 118.6(8) . . ?
C405 C400 P4 122.8(8) . . ?
C400 C401 C402 121.0(10) . . ?
C400 C401 H401 119.5 . . ?
C402 C401 H401 119.5 . . ?
C403 C402 C401 120.5(10) . . ?
C403 C402 H402 119.8 . . ?
C401 C402 H402 119.8 . . ?
C404 C403 C402 118.7(10) . . ?
C404 C403 H403 120.7 . . ?
C402 C403 H403 120.7 . . ?
C403 C404 C405 121.8(11) . . ?
C403 C404 H404 119.1 . . ?
C405 C404 H404 119.1 . . ?
C404 C405 C400 119.5(10) . . ?
C404 C405 H405 120.2 . . ?
C400 C405 H405 120.2 . . ?
C411 C406 C407 118.9(9) . . ?
C411 C406 P4 119.9(7) . . ?
C407 C406 P4 121.1(7) . . ?
C408 C407 C406 120.1(10) . . ?
C408 C407 H407 119.9 . . ?
C406 C407 H407 119.9 . . ?
C409 C408 C407 120.8(10) . . ?
C409 C408 H408 119.6 . . ?
C407 C408 H408 119.6 . . ?
C410 C409 C408 119.7(10) . . ?
C410 C409 H409 120.2 . . ?
C408 C409 H409 120.2 . . ?
C409 C410 C411 120.6(11) . . ?
C409 C410 H410 119.7 . . ?
C411 C410 H410 119.7 . . ?
C406 C411 C410 119.7(11) . . ?
C406 C411 H411 120.1 . . ?
C410 C411 H411 120.1 . . ?

loop_
_geom_bond_atom_site_label_1
_geom_bond_atom_site_label_2
_geom_bond_distance
_geom_bond_site_symmetry_2
_geom_bond_publ_flag
Hg1 Se3 2.6148(12) . ?
Hg1 Se1 2.6473(14) . ?
Hg1 Se4 2.6604(16) . ?
Hg1 Se2 2.6790(12) . ?
Se1 P1 2.197(3) . ?
Se2 P2 2.161(3) . ?
Se4 P4 2.173(3) . ?
Se3 P3 2.195(3) . ?
P1 C1 1.732(10) . ?
P1 C106 1.833(10) . ?
P1 C100 1.835(10) . ?
P2 C1 1.717(10) . ?
P2 C200 1.831(9) . ?
P2 C206 1.836(9) . ?
P3 C2 1.699(10) . ?
P3 C300 1.821(8) . ?
P3 C306 1.822(9) . ?
P4 C2 1.727(9) . ?
P4 C406 1.806(9) . ?
P4 C400 1.825(10) . ?
C1 H1 0.9500 . ?
C2 H2 0.9500 . ?
C100 C101 1.364(14) . ?
C100 C105 1.400(14) . ?
C101 C102 1.392(15) . ?
C101 H101 0.9500 . ?
C102 C103 1.367(16) . ?
C102 H102 0.9500 . ?
C103 C104 1.385(17) . ?
C103 H103 0.9500 . ?
C104 C105 1.389(14) . ?
C104 H104 0.9500 . ?
C105 H105 0.9500 . ?
C106 C111 1.381(14) . ?
C106 C107 1.397(14) . ?
C107 C108 1.389(14) . ?
C107 H107 0.9500 . ?
C108 C109 1.390(17) . ?
C108 H108 0.9500 . ?
C109 C110 1.370(17) . ?
C109 H109 0.9500 . ?
C110 C111 1.379(14) . ?
C110 H110 0.9500 . ?
C111 H111 0.9500 . ?
C200 C201 1.384(14) . ?
C200 C205 1.395(13) . ?
C201 C202 1.384(15) . ?
C201 H201 0.9500 . ?
C202 C203 1.390(16) . ?
C202 H202 0.9500 . ?
C203 C204 1.363(17) . ?
C203 H203 0.9500 . ?
C204 C205 1.388(15) . ?
C204 H204 0.9500 . ?
C205 H205 0.9500 . ?
C206 C207 1.374(13) . ?
C206 C211 1.389(14) . ?
C207 C208 1.410(15) . ?
C207 H207 0.9500 . ?
C208 C209 1.383(17) . ?
C208 H208 0.9500 . ?
C209 C210 1.382(17) . ?
C209 H209 0.9500 . ?
C210 C211 1.396(15) . ?
C210 H210 0.9500 . ?
C211 H211 0.9500 . ?
C300 C301 1.373(13) . ?
C300 C305 1.391(13) . ?
C301 C302 1.404(14) . ?
C301 H301 0.9500 . ?
C302 C303 1.364(15) . ?
C302 H302 0.9500 . ?
C303 C304 1.389(15) . ?
C303 H303 0.9500 . ?
C304 C305 1.385(15) . ?
C304 H304 0.9500 . ?
C305 H305 0.9500 . ?
C306 C311 1.378(14) . ?
C306 C307 1.399(14) . ?
C307 C308 1.358(16) . ?
C307 H307 0.9500 . ?
C308 C309 1.395(18) . ?
C308 H308 0.9500 . ?
C309 C310 1.343(17) . ?
C309 H309 0.9500 . ?
C310 C311 1.397(15) . ?
C310 H310 0.9500 . ?
C311 H311 0.9500 . ?
C400 C401 1.373(14) . ?
C400 C405 1.394(14) . ?
C401 C402 1.398(16) . ?
C401 H401 0.9500 . ?
C402 C403 1.371(16) . ?
C402 H402 0.9500 . ?
C403 C404 1.369(16) . ?
C403 H403 0.9500 . ?
C404 C405 1.393(16) . ?
C404 H404 0.9500 . ?
C405 H405 0.9500 . ?
C406 C411 1.381(14) . ?
C406 C407 1.390(13) . ?
C407 C408 1.376(14) . ?
C407 H407 0.9500 . ?
C408 C409 1.370(17) . ?
C408 H408 0.9500 . ?
C409 C410 1.360(16) . ?
C409 H409 0.9500 . ?
C410 C411 1.398(14) . ?
C410 H410 0.9500 . ?
C411 H411 0.9500 . ?

loop_
_geom_torsion_atom_site_label_1
_geom_torsion_atom_site_label_2
_geom_torsion_atom_site_label_3
_geom_torsion_atom_site_label_4
_geom_torsion
_geom_torsion_site_symmetry_1
_geom_torsion_site_symmetry_2
_geom_torsion_site_symmetry_3
_geom_torsion_site_symmetry_4
_geom_torsion_publ_flag
Se3 Hg1 Se1 P1 -155.55(7) . . . . ?
Se4 Hg1 Se1 P1 80.94(8) . . . . ?
Se2 Hg1 Se1 P1 -27.03(7) . . . . ?
Se3 Hg1 Se2 P2 106.59(8) . . . . ?
Se1 Hg1 Se2 P2 -23.43(8) . . . . ?
Se4 Hg1 Se2 P2 -137.58(7) . . . . ?
Se3 Hg1 Se4 P4 -6.93(8) . . . . ?
Se1 Hg1 Se4 P4 119.63(7) . . . . ?
Se2 Hg1 Se4 P4 -124.56(7) . . . . ?
Se1 Hg1 Se3 P3 -160.73(7) . . . . ?
Se4 Hg1 Se3 P3 -37.79(8) . . . . ?
Se2 Hg1 Se3 P3 71.39(8) . . . . ?
Hg1 Se1 P1 C1 71.2(4) . . . . ?
Hg1 Se1 P1 C106 -59.2(3) . . . . ?
Hg1 Se1 P1 C100 -168.7(3) . . . . ?
Hg1 Se2 P2 C1 63.7(4) . . . . ?
Hg1 Se2 P2 C200 -179.1(3) . . . . ?
Hg1 Se2 P2 C206 -66.6(3) . . . . ?
Hg1 Se3 P3 C2 65.8(4) . . . . ?
Hg1 Se3 P3 C300 -63.6(3) . . . . ?
Hg1 Se3 P3 C306 -176.1(3) . . . . ?
Hg1 Se4 P4 C2 50.9(4) . . . . ?
Hg1 Se4 P4 C406 -80.1(3) . . . . ?
Hg1 Se4 P4 C400 167.4(3) . . . . ?
C200 P2 C1 P1 -157.4(6) . . . . ?
C206 P2 C1 P1 89.4(7) . . . . ?
Se2 P2 C1 P1 -38.6(7) . . . . ?
C106 P1 C1 P2 79.0(7) . . . . ?
C100 P1 C1 P2 -171.3(6) . . . . ?
Se1 P1 C1 P2 -48.8(7) . . . . ?
C300 P3 C2 P4 94.2(7) . . . . ?
C306 P3 C2 P4 -152.0(7) . . . . ?
Se3 P3 C2 P4 -33.0(8) . . . . ?
C406 P4 C2 P3 87.6(8) . . . . ?
C400 P4 C2 P3 -158.2(7) . . . . ?
Se4 P4 C2 P3 -41.4(8) . . . . ?
C1 P1 C100 C101 -39.7(9) . . . . ?
C106 P1 C100 C101 78.8(9) . . . . ?
Se1 P1 C100 C101 -167.2(7) . . . . ?
C1 P1 C100 C105 149.0(8) . . . . ?
C106 P1 C100 C105 -92.4(8) . . . . ?
Se1 P1 C100 C105 21.5(9) . . . . ?
C105 C100 C101 C102 -1.7(16) . . . . ?
P1 C100 C101 C102 -172.9(8) . . . . ?
C100 C101 C102 C103 0.6(17) . . . . ?
C101 C102 C103 C104 0.5(18) . . . . ?
C102 C103 C104 C105 -0.4(17) . . . . ?
C103 C104 C105 C100 -0.7(15) . . . . ?
C101 C100 C105 C104 1.7(15) . . . . ?
P1 C100 C105 C104 172.8(8) . . . . ?
C1 P1 C106 C111 6.9(10) . . . . ?
C100 P1 C106 C111 -105.2(9) . . . . ?
Se1 P1 C106 C111 139.5(7) . . . . ?
C1 P1 C106 C107 -178.0(7) . . . . ?
C100 P1 C106 C107 69.9(8) . . . . ?
Se1 P1 C106 C107 -45.4(8) . . . . ?
C111 C106 C107 C108 1.1(15) . . . . ?
P1 C106 C107 C108 -174.0(8) . . . . ?
C106 C107 C108 C109 -1.8(16) . . . . ?
C107 C108 C109 C110 1.1(17) . . . . ?
C108 C109 C110 C111 0.4(18) . . . . ?
C109 C110 C111 C106 -1.1(18) . . . . ?
C107 C106 C111 C110 0.3(16) . . . . ?
P1 C106 C111 C110 175.4(9) . . . . ?
C1 P2 C200 C201 38.7(10) . . . . ?
C206 P2 C200 C201 158.5(9) . . . . ?
Se2 P2 C200 C201 -85.8(9) . . . . ?
C1 P2 C200 C205 -143.7(9) . . . . ?
C206 P2 C200 C205 -24.0(10) . . . . ?
Se2 P2 C200 C205 91.7(8) . . . . ?
C205 C200 C201 C202 -1.5(18) . . . . ?
P2 C200 C201 C202 176.1(9) . . . . ?
C200 C201 C202 C203 0.8(19) . . . . ?
C201 C202 C203 C204 0.8(19) . . . . ?
C202 C203 C204 C205 -1.7(19) . . . . ?
C203 C204 C205 C200 1.0(18) . . . . ?
C201 C200 C205 C204 0.6(17) . . . . ?
P2 C200 C205 C204 -176.9(9) . . . . ?
C1 P2 C206 C207 30.8(9) . . . . ?
C200 P2 C206 C207 -82.7(8) . . . . ?
Se2 P2 C206 C207 162.6(7) . . . . ?
C1 P2 C206 C211 -150.8(8) . . . . ?
C200 P2 C206 C211 95.7(9) . . . . ?
Se2 P2 C206 C211 -19.0(9) . . . . ?
C211 C206 C207 C208 -0.7(15) . . . . ?
P2 C206 C207 C208 177.7(8) . . . . ?
C206 C207 C208 C209 -1.2(16) . . . . ?
C207 C208 C209 C210 2.5(17) . . . . ?
C208 C209 C210 C211 -1.9(18) . . . . ?
C207 C206 C211 C210 1.3(16) . . . . ?
P2 C206 C211 C210 -177.1(9) . . . . ?
C209 C210 C211 C206 0.0(18) . . . . ?
C2 P3 C300 C301 -14.5(10) . . . . ?
C306 P3 C300 C301 -128.2(8) . . . . ?
Se3 P3 C300 C301 118.4(8) . . . . ?
C2 P3 C300 C305 167.0(8) . . . . ?
C306 P3 C300 C305 53.4(9) . . . . ?
Se3 P3 C300 C305 -60.1(9) . . . . ?
C305 C300 C301 C302 -0.5(15) . . . . ?
P3 C300 C301 C302 -179.0(8) . . . . ?
C300 C301 C302 C303 -1.9(16) . . . . ?
C301 C302 C303 C304 1.7(18) . . . . ?
C302 C303 C304 C305 0.9(19) . . . . ?
C303 C304 C305 C300 -3.3(18) . . . . ?
C301 C300 C305 C304 3.0(16) . . . . ?
P3 C300 C305 C304 -178.5(9) . . . . ?
C2 P3 C306 C311 96.6(9) . . . . ?
C300 P3 C306 C311 -144.6(8) . . . . ?
Se3 P3 C306 C311 -30.3(9) . . . . ?
C2 P3 C306 C307 -78.9(9) . . . . ?
C300 P3 C306 C307 39.9(9) . . . . ?
Se3 P3 C306 C307 154.3(8) . . . . ?
C311 C306 C307 C308 1.1(17) . . . . ?
P3 C306 C307 C308 176.5(10) . . . . ?
C306 C307 C308 C309 -2(2) . . . . ?
C307 C308 C309 C310 1(2) . . . . ?
C308 C309 C310 C311 1.1(18) . . . . ?
C307 C306 C311 C310 1.0(16) . . . . ?
P3 C306 C311 C310 -174.4(8) . . . . ?
C309 C310 C311 C306 -2.2(17) . . . . ?
C2 P4 C400 C401 46.3(10) . . . . ?
C406 P4 C400 C401 165.9(9) . . . . ?
Se4 P4 C400 C401 -78.9(9) . . . . ?
C2 P4 C400 C405 -137.3(9) . . . . ?
C406 P4 C400 C405 -17.6(10) . . . . ?
Se4 P4 C400 C405 97.5(9) . . . . ?
C405 C400 C401 C402 -1.5(18) . . . . ?
P4 C400 C401 C402 175.1(10) . . . . ?
C400 C401 C402 C403 1(2) . . . . ?
C401 C402 C403 C404 0(2) . . . . ?
C402 C403 C404 C405 -1(2) . . . . ?
C403 C404 C405 C400 0(2) . . . . ?
C401 C400 C405 C404 1.2(18) . . . . ?
P4 C400 C405 C404 -175.3(10) . . . . ?
C2 P4 C406 C411 17.4(10) . . . . ?
C400 P4 C406 C411 -96.5(8) . . . . ?
Se4 P4 C406 C411 150.9(7) . . . . ?
C2 P4 C406 C407 -166.1(8) . . . . ?
C400 P4 C406 C407 80.0(9) . . . . ?
Se4 P4 C406 C407 -32.6(9) . . . . ?
C411 C406 C407 C408 3.7(15) . . . . ?
P4 C406 C407 C408 -172.9(8) . . . . ?
C406 C407 C408 C409 -2.7(17) . . . . ?
C407 C408 C409 C410 0.4(18) . . . . ?
C408 C409 C410 C411 0.8(18) . . . . ?
C407 C406 C411 C410 -2.5(15) . . . . ?
P4 C406 C411 C410 174.1(8) . . . . ?
C409 C410 C411 C406 0.2(17) . . . . ?
